data_2005566
loop_
_publ_author_name
'Ferguson, G.'
'McEneaney, P. A.'
'Spalding, T. R.'

_publ_section_title
;3-Chloro-3,3-bis(triphenylphosphine-<i>P</i>)-1,2-dicarba-3-rhoda-<i>closo</i>-dodecaborane--
 Dichloromethane (1/1.1)
;
_journal_issue 11
_journal_name_full 'Acta Crystallographica Section C'
_journal_page_first 2710
_journal_page_last 2713
_journal_paper_doi 10.1107/S010827019600950X
_journal_volume 52
_journal_year 1996
_chemical_formula_iupac '[Rh Cl (C2 H11 B9) (C18 H15 P)2] , 1.1C H2 Cl2'
_chemical_formula_moiety '(C38 H41 B9 Cl P2 Rh),1.1(C H2 Cl2)'
_chemical_formula_sum 'C39.1 H43.2 B9 Cl3.2 P2 Rh'
_chemical_formula_weight 888.8
_chemical_name_systematic
;
3-Chloro-3,3-bis(triphenylphosphine)-1,2-dicarba-3-rhoda-closo-dodecaborane
1.1(dichloromethane) solvate
;
_space_group_IT_number 2
_symmetry_cell_setting triclinic
_symmetry_space_group_name_Hall '-P 1'
_symmetry_space_group_name_H-M 'P -1'
_cell_angle_alpha 78.54(3)
_cell_angle_beta 80.39(2)
_cell_angle_gamma 81.39(2)
_cell_formula_units_Z 2
_cell_length_a 11.568(2)
_cell_length_b 13.156(3)
_cell_length_c 15.387(5)
_cell_measurement_reflns_used 25
_cell_measurement_temperature 294(1)
_cell_measurement_theta_max 13.0
_cell_measurement_theta_min 7.2
_cell_volume 2246.3(10)
_computing_cell_refinement 'SET4 and CELDIM (Enraf-Nonius, 1992)'
_computing_data_collection 'CAD-4/PC Software (Enraf-Nonius, 1992)'
_computing_data_reduction 'DATRD2 in NRCVAX94 (Gabe, Le Page, Charland, Lee & White, 1989)'
_computing_molecular_graphics 'NRCVAX94, ORTEP (Johnson, 1976), PLATON  and PLUTON (Spek 1995b)'
_computing_publication_material 'NRCVAX94, SHELXL93  and WordPerfect macro PREPCIF'
_computing_structure_refinement 'NRCVAX94 and SHELXL93 (Sheldrick, 1993)'
_computing_structure_solution 'NRCVAX94 (Patterson heavy-atom method)'
_diffrn_ambient_temperature 294.0(10)
_diffrn_measurement_device 'Enraf-Nonius CAD-4'
_diffrn_measurement_method \q/2\q
_diffrn_radiation_monochromator graphite
_diffrn_radiation_source 'X-ray tube'
_diffrn_radiation_type 'Molybdenum K\a'
_diffrn_radiation_wavelength 0.7107
_diffrn_reflns_av_R_equivalents 0.000
_diffrn_reflns_av_sigmaI/netI 0.2600
_diffrn_reflns_limit_h_max 13
_diffrn_reflns_limit_h_min -13
_diffrn_reflns_limit_k_max 15
_diffrn_reflns_limit_k_min 0
_diffrn_reflns_limit_l_max 18
_diffrn_reflns_limit_l_min -17
_diffrn_reflns_number 7854
_diffrn_reflns_theta_max 25
_diffrn_reflns_theta_min 2
_diffrn_standards_decay_% 6.2
_diffrn_standards_interval_time 120
_diffrn_standards_number 3
_exptl_absorpt_coefficient_mu 0.67
_exptl_absorpt_correction_T_max 0.89
_exptl_absorpt_correction_T_min 0.78
_exptl_absorpt_correction_type '\y scans at 4\% steps (North, Phillips & Mathews, 1968)'
_exptl_crystal_colour red
_exptl_crystal_density_diffrn 1.314
_exptl_crystal_density_meas ?
_exptl_crystal_description plate
_exptl_crystal_F_000 904.4
_exptl_crystal_size_max 0.38
_exptl_crystal_size_mid 0.35
_exptl_crystal_size_min 0.17
_refine_diff_density_max 0.492
_refine_diff_density_min -0.767
_refine_ls_extinction_method none
_refine_ls_goodness_of_fit_all 0.852
_refine_ls_goodness_of_fit_obs 1.193
_refine_ls_hydrogen_treatment 'H atoms riding (C-H 0.93 to 1.10, B-H 1.10\%A)'
_refine_ls_matrix_type full
_refine_ls_number_parameters 460
_refine_ls_number_reflns 7854
_refine_ls_number_restraints 0
_refine_ls_restrained_S_all 0.852
_refine_ls_restrained_S_obs 1.193
_refine_ls_R_factor_all 0.1458
_refine_ls_R_factor_obs 0.0610
_refine_ls_shift/esd_max 0.000
_refine_ls_shift/esd_mean 0.000
_refine_ls_structure_factor_coef Fsqd
_refine_ls_weighting_details 'w = 1/[\s^2^(Fo^2^)+(0.0480P)^2^] where P=(Fo^2^+2Fc^2^)/3'
_refine_ls_weighting_scheme calc
_refine_ls_wR_factor_all 0.1364
_refine_ls_wR_factor_obs 0.1219
_reflns_number_observed 3445
_reflns_number_total 7854
_reflns_observed_criterion >2\s(I)
_cod_data_source_file ab1408.cif
_cod_data_source_block 9643sq
_cod_depositor_comments
;
The following automatic conversions were performed:

'_geom_bond_publ_flag' value 'YES' changed to 'yes' according to
/home/saulius/struct/CIF-dictionaries/cif_core.dic dictionary named
'cif_core.dic' version 2.4.1 from 2010-06-29 (39
times).

'_geom_angle_publ_flag' value 'YES' changed to 'yes'
according to /home/saulius/struct/CIF-dictionaries/cif_core.dic
dictionary named 'cif_core.dic' version 2.4.1 from 2010-06-29 (11
times).

Automatic conversion script
Id: cif_fix_values 1715 2011-07-08 13:25:40Z adriana 

The following automatic conversions were performed:

'_exptl_crystal_density_meas' value 'not measured' was changed to '?'
- the value is perceived as not measured.

Automatic conversion script
Id: cif_fix_values 3008 2015-01-20 13:52:24Z robertas 

The following automatic conversions were performed:

'_refine_ls_weighting_scheme' value 'calc w =
1/[\s^2^(Fo^2^)+(0.0480P)^2^] where P=(Fo^2^+2Fc^2^)/3' was changed
to 'calc'. New tag '_refine_ls_weighting_details' was created. The
value of the new tag was set to 'w = 1/[\s^2^(Fo^2^)+(0.0480P)^2^]
where P=(Fo^2^+2Fc^2^)/3'.

Automatic conversion script
Id: cif_fix_values 3143 2015-03-26 13:38:13Z robertas 
;
_cod_database_code 2005566

loop_
_symmetry_equiv_pos_as_xyz
'x, y, z'
'-x, -y, -z'

loop_
_atom_site_aniso_label
_atom_site_aniso_U_11
_atom_site_aniso_U_22
_atom_site_aniso_U_33
_atom_site_aniso_U_12
_atom_site_aniso_U_13
_atom_site_aniso_U_23
Rh3 0.0276(3) 0.0274(3) 0.0254(3) -0.0076(3) -0.0042(2) 0.0008(2)
Cl1 0.0438(12) 0.0374(12) 0.0351(11) -0.0119(9) -0.0074(9) 0.0062(9)
P1 0.0299(12) 0.0368(12) 0.0350(11) -0.0054(9) -0.0064(9) -0.0027(9)
P2 0.0305(12) 0.0329(12) 0.0332(11) -0.0074(9) -0.0055(9) -0.0022(9)
C1 0.037(4) 0.024(4) 0.030(4) -0.004(3) -0.007(3) -0.005(3)
C2 0.025(4) 0.022(4) 0.044(4) 0.000(3) 0.000(3) 0.002(3)
B4 0.041(6) 0.036(5) 0.038(5) -0.001(4) -0.025(4) -0.003(4)
B5 0.054(8) 0.030(6) 0.034(6) -0.027(6) -0.012(6) -0.005(5)
B6 0.059(7) 0.037(6) 0.042(6) -0.008(5) -0.012(5) -0.004(4)
B7 0.046(6) 0.028(5) 0.025(4) 0.002(4) -0.012(4) 0.001(4)
B8 0.041(5) 0.022(5) 0.023(4) -0.011(4) -0.006(4) 0.005(4)
B9 0.051(6) 0.040(6) 0.037(5) -0.012(5) -0.005(5) 0.000(4)
B10 0.051(6) 0.029(5) 0.053(6) 0.004(4) -0.018(5) -0.015(5)
B11 0.039(6) 0.051(6) 0.038(5) -0.007(5) 0.002(4) -0.005(5)
B12 0.059(7) 0.029(5) 0.051(6) -0.005(5) -0.018(5) -0.013(4)
C11 0.029(4) 0.046(5) 0.046(5) -0.006(4) -0.005(4) -0.017(4)
C12 0.040(5) 0.052(5) 0.043(5) -0.014(4) 0.011(4) -0.019(4)
C13 0.041(6) 0.075(7) 0.077(7) -0.023(5) 0.009(5) -0.043(6)
C14 0.019(5) 0.084(8) 0.130(10) -0.005(5) 0.000(6) -0.061(7)
C15 0.041(6) 0.080(7) 0.091(8) 0.014(5) -0.014(6) -0.044(6)
C16 0.065(6) 0.051(6) 0.053(5) -0.014(5) -0.002(5) -0.017(5)
C21 0.024(4) 0.039(5) 0.053(5) -0.007(4) -0.013(4) -0.008(4)
C22 0.033(5) 0.052(6) 0.042(5) -0.016(4) 0.001(4) 0.000(4)
C23 0.059(6) 0.039(6) 0.090(7) -0.012(5) -0.010(5) -0.006(5)
C24 0.057(6) 0.019(5) 0.121(9) -0.003(4) -0.031(6) -0.010(5)
C25 0.063(6) 0.058(7) 0.069(6) 0.000(5) -0.023(5) -0.016(5)
C26 0.050(5) 0.037(5) 0.045(5) 0.009(4) -0.017(4) -0.006(4)
C31 0.038(5) 0.027(4) 0.038(4) -0.001(4) -0.004(4) -0.008(4)
C32 0.049(5) 0.055(6) 0.039(5) -0.001(4) -0.014(4) -0.002(4)
C33 0.075(7) 0.058(6) 0.026(5) -0.010(5) -0.010(4) 0.000(4)
C34 0.107(9) 0.062(7) 0.030(5) 0.012(6) -0.018(5) 0.004(5)
C35 0.072(7) 0.080(7) 0.056(6) 0.007(6) -0.039(5) -0.018(5)
C36 0.048(6) 0.069(6) 0.052(6) -0.013(5) -0.012(4) -0.022(5)
C41 0.037(5) 0.020(4) 0.053(5) -0.009(3) -0.019(4) 0.003(4)
C42 0.038(5) 0.042(5) 0.044(5) -0.015(4) -0.003(4) 0.006(4)
C43 0.061(7) 0.072(7) 0.067(6) -0.021(5) -0.045(5) 0.008(5)
C44 0.057(7) 0.056(6) 0.086(8) -0.018(5) -0.053(6) 0.024(6)
C45 0.047(6) 0.066(7) 0.111(9) 0.014(5) -0.036(6) -0.016(6)
C46 0.050(6) 0.094(8) 0.069(6) 0.013(6) -0.023(5) -0.031(6)
C51 0.029(4) 0.030(4) 0.045(5) -0.002(3) -0.004(4) -0.011(4)
C52 0.051(5) 0.048(6) 0.050(5) -0.017(4) -0.002(4) -0.009(4)
C53 0.068(6) 0.034(5) 0.072(7) -0.019(5) -0.016(5) 0.008(5)
C54 0.061(6) 0.036(5) 0.093(8) -0.003(5) -0.004(5) -0.027(5)
C55 0.073(7) 0.054(7) 0.074(7) -0.009(5) 0.012(5) -0.021(6)
C56 0.053(6) 0.040(5) 0.061(6) -0.002(4) 0.001(5) 0.000(5)
C61 0.035(5) 0.046(5) 0.034(5) -0.003(4) 0.009(4) 0.000(4)
C62 0.042(5) 0.052(6) 0.057(6) -0.017(4) 0.010(4) -0.006(4)
C63 0.058(7) 0.080(7) 0.081(7) -0.038(6) 0.012(6) -0.009(6)
C64 0.085(8) 0.062(7) 0.070(7) -0.035(6) 0.024(6) 0.011(5)
C65 0.095(8) 0.049(6) 0.031(5) -0.003(5) 0.002(5) -0.005(4)
C66 0.043(5) 0.036(5) 0.052(5) 0.000(4) -0.001(4) -0.003(4)

loop_
_atom_site_label
_atom_site_occupancy
_atom_site_fract_x
_atom_site_fract_y
_atom_site_fract_z
_atom_site_U_iso_or_equiv
_atom_site_thermal_displace_type
_atom_site_calc_flag
_atom_site_refinement_flags
_atom_site_type_symbol
Rh3 1 0.28673(5) 0.20011(5) 0.19429(4) 0.0271(2) Uani d . Rh
Cl1 1 0.3292(2) 0.33781(14) 0.06752(11) 0.0396(5) Uani d . Cl
P1 1 0.4373(2) 0.25555(15) 0.25608(12) 0.0341(5) Uani d . P
P2 1 0.1213(2) 0.30962(15) 0.25154(12) 0.0322(5) Uani d . P
C1 1 0.2569(6) 0.1123(5) 0.0948(4) 0.030(2) Uani d . C
C2 1 0.3865(6) 0.0787(5) 0.1232(4) 0.032(2) Uani d . C
B4 1 0.1470(8) 0.0987(6) 0.1837(5) 0.037(2) Uani d . B
B5 1 0.1816(8) 0.0070(6) 0.1127(5) 0.038(2) Uani d . B
B6 1 0.3343(8) -0.0027(7) 0.0702(6) 0.046(2) Uani d . B
B7 1 0.3796(8) 0.0439(6) 0.2374(5) 0.034(2) Uani d . B
B8 1 0.2261(7) 0.0521(6) 0.2801(5) 0.029(2) Uani d . B
B9 1 0.1628(8) -0.0333(7) 0.2302(6) 0.043(2) Uani d . B
B10 1 0.2783(8) -0.0997(7) 0.1608(6) 0.043(2) Uani d . B
B11 1 0.4074(8) -0.0495(7) 0.1623(6) 0.043(2) Uani d . B
B12 1 0.3070(8) -0.0690(7) 0.2623(6) 0.044(2) Uani d . B
C11 1 0.5826(6) 0.2057(6) 0.1998(5) 0.039(2) Uani d . C
C12 1 0.6118(7) 0.2291(6) 0.1076(5) 0.044(2) Uani d . C
C13 1 0.7205(8) 0.1906(7) 0.0669(6) 0.060(3) Uani d . C
C14 1 0.8009(7) 0.1313(8) 0.1161(8) 0.073(3) Uani d . C
C15 1 0.7735(8) 0.1026(7) 0.2064(7) 0.068(3) Uani d . C
C16 1 0.6649(8) 0.1400(6) 0.2488(6) 0.055(2) Uani d . C
C21 1 0.4466(6) 0.3970(6) 0.2452(5) 0.037(2) Uani d . C
C22 1 0.4955(6) 0.4556(6) 0.1659(5) 0.043(2) Uani d . C
C23 1 0.5016(7) 0.5607(7) 0.1619(6) 0.063(3) Uani d . C
C24 1 0.4590(7) 0.6096(6) 0.2333(7) 0.064(3) Uani d . C
C25 1 0.4068(7) 0.5501(7) 0.3114(6) 0.062(2) Uani d . C
C26 1 0.4003(7) 0.4445(6) 0.3172(5) 0.045(2) Uani d . C
C31 1 0.4493(6) 0.2105(5) 0.3745(5) 0.034(2) Uani d . C
C32 1 0.3780(7) 0.1396(6) 0.4283(5) 0.048(2) Uani d . C
C33 1 0.3864(8) 0.1045(6) 0.5174(5) 0.054(2) Uani d . C
C34 1 0.4707(9) 0.1367(7) 0.5562(5) 0.070(3) Uani d . C
C35 1 0.5416(8) 0.2054(7) 0.5032(6) 0.067(3) Uani d . C
C36 1 0.5323(7) 0.2422(6) 0.4136(5) 0.054(2) Uani d . C
C41 1 0.0088(6) 0.3528(5) 0.1759(5) 0.036(2) Uani d . C
C42 1 0.0257(7) 0.3415(6) 0.0877(5) 0.042(2) Uani d . C
C43 1 -0.0602(8) 0.3814(7) 0.0344(6) 0.064(3) Uani d . C
C44 1 -0.1656(8) 0.4318(7) 0.0674(7) 0.065(3) Uani d . C
C45 1 -0.1853(8) 0.4419(7) 0.1552(8) 0.074(3) Uani d . C
C46 1 -0.0983(8) 0.4051(7) 0.2089(6) 0.069(3) Uani d . C
C51 1 0.1341(6) 0.4416(5) 0.2724(5) 0.034(2) Uani d . C
C52 1 0.1742(7) 0.5133(6) 0.1985(5) 0.049(2) Uani d . C
C53 1 0.1688(7) 0.6164(6) 0.2076(6) 0.058(2) Uani d . C
C54 1 0.1261(7) 0.6493(7) 0.2877(7) 0.062(3) Uani d . C
C55 1 0.0865(8) 0.5784(7) 0.3606(6) 0.068(3) Uani d . C
C56 1 0.0923(7) 0.4732(6) 0.3522(6) 0.054(2) Uani d . C
C61 1 0.0420(6) 0.2447(6) 0.3548(5) 0.041(2) Uani d . C
C62 1 -0.0580(7) 0.1995(6) 0.3572(6) 0.051(2) Uani d . C
C63 1 -0.1134(8) 0.1458(7) 0.4347(7) 0.073(3) Uani d . C
C64 1 -0.0649(9) 0.1332(7) 0.5150(7) 0.077(3) Uani d . C
C65 1 0.0326(8) 0.1785(6) 0.5137(5) 0.060(3) Uani d . C
C66 1 0.0890(7) 0.2328(6) 0.4337(5) 0.046(2) Uani d . C
H1 1 0.2410 0.1738 0.0367 0.036 Uiso calc R H
H2 1 0.4639 0.1145 0.0849 0.039 Uiso calc R H
H4 1 0.0589 0.1441 0.1876 0.045 Uiso calc R H
H5 1 0.1173 -0.0039 0.0711 0.046 Uiso calc R H
H6 1 0.3692 -0.0182 0.0025 0.055 Uiso calc R H
H7 1 0.4468 0.0528 0.2773 0.040 Uiso calc R H
H8 1 0.1904 0.0655 0.3483 0.035 Uiso calc R H
H9 1 0.0859 -0.0712 0.2665 0.052 Uiso calc R H
H10 1 0.2768 -0.1808 0.1530 0.052 Uiso calc R H
H11 1 0.4929 -0.0984 0.1536 0.052 Uiso calc R H
H12 1 0.3257 -0.1308 0.3196 0.053 Uiso calc R H
H12A 1 0.5580 0.2709 0.0731 0.053 Uiso calc R H
H13 1 0.7387 0.2056 0.0049 0.072 Uiso calc R H
H14 1 0.8756 0.1099 0.0879 0.088 Uiso calc R H
H15 1 0.8274 0.0583 0.2394 0.082 Uiso calc R H
H16 1 0.6464 0.1211 0.3106 0.066 Uiso calc R H
H22 1 0.5239 0.4245 0.1160 0.051 Uiso calc R H
H23 1 0.5357 0.5993 0.1089 0.076 Uiso calc R H
H24 1 0.4647 0.6801 0.2299 0.077 Uiso calc R H
H25 1 0.3756 0.5819 0.3605 0.075 Uiso calc R H
H26 1 0.3647 0.4062 0.3696 0.053 Uiso calc R H
H32 1 0.3225 0.1150 0.4029 0.058 Uiso calc R H
H33 1 0.3353 0.0589 0.5517 0.064 Uiso calc R H
H34 1 0.4788 0.1125 0.6162 0.083 Uiso calc R H
H35 1 0.5985 0.2285 0.5283 0.080 Uiso calc R H
H36 1 0.5828 0.2887 0.3798 0.064 Uiso calc R H
H42 1 0.0961 0.3065 0.0639 0.051 Uiso calc R H
H43 1 -0.0465 0.3740 -0.0255 0.077 Uiso calc R H
H44 1 -0.2230 0.4588 0.0304 0.078 Uiso calc R H
H45 1 -0.2577 0.4738 0.1791 0.089 Uiso calc R H
H46 1 -0.1113 0.4153 0.2680 0.083 Uiso calc R H
H52 1 0.2041 0.4924 0.1440 0.059 Uiso calc R H
H53 1 0.1948 0.6650 0.1581 0.070 Uiso calc R H
H54 1 0.1241 0.7190 0.2924 0.075 Uiso calc R H
H55 1 0.0562 0.5995 0.4150 0.082 Uiso calc R H
H56 1 0.0672 0.4245 0.4018 0.065 Uiso calc R H
H62 1 -0.0894 0.2054 0.3043 0.062 Uiso calc R H
H63 1 -0.1825 0.1177 0.4343 0.088 Uiso calc R H
H64 1 -0.0994 0.0946 0.5677 0.092 Uiso calc R H
H65 1 0.0631 0.1738 0.5668 0.072 Uiso calc R H
H66 1 0.1582 0.2608 0.4338 0.055 Uiso calc R H

loop_
_atom_type_symbol
_atom_type_description
_atom_type_scat_dispersion_real
_atom_type_scat_dispersion_imag
_atom_type_scat_source
C C 0.0033 0.0016 'International Tables Vol C Tables 4.2.6.8 and 6.1.1.4'
H H 0.0000 0.0000 'International Tables Vol C Tables 4.2.6.8 and 6.1.1.4'
B B 0.0013 0.0007 'International Tables Vol C Tables 4.2.6.8 and 6.1.1.4'
Cl Cl 0.1484 0.1585 'International Tables Vol C Tables 4.2.6.8 and 6.1.1.4'
P P 0.1023 0.0942 'International Tables Vol C Tables 4.2.6.8 and 6.1.1.4'
Rh Rh -1.1178 0.9187 'International Tables Vol C Tables 4.2.6.8 and 6.1.1.4'

loop_
_geom_angle_atom_site_label_1
_geom_angle_atom_site_label_2
_geom_angle_atom_site_label_3
_geom_angle
_geom_angle_publ_flag
Cl1 Rh3 P1 85.85(7) yes
Cl1 Rh3 P2 90.07(7) yes
Cl1 Rh3 C1 85.4(2) yes
Cl1 Rh3 C2 92.6(2) yes
Cl1 Rh3 B4 116.3(2) ?
Cl1 Rh3 B7 132.5(2) ?
Cl1 Rh3 B8 162.3(2) ?
P1 Rh3 C1 143.2(2) yes
P1 Rh3 C2 101.9(2) yes
P1 Rh3 B4 157.7(2) yes
P1 Rh3 B7 82.8(2) ?
P1 Rh3 B8 110.4(2) ?
P1 Rh3 P2 99.43(7) yes
P2 Rh3 C1 116.3(2) yes
P2 Rh3 C2 158.6(2) ?
P2 Rh3 B4 83.7(2) ?
P2 Rh3 B7 137.2(2) yes
P2 Rh3 B8 94.1(2) ?
C1 Rh3 C2 43.0(2) yes
C1 Rh3 B4 44.7(3) ?
C1 Rh3 B7 77.2(3) ?
C1 Rh3 B8 77.4(3) ?
C2 Rh3 B4 76.1(3) ?
C2 Rh3 B7 46.0(3) ?
C2 Rh3 B8 77.5(3) ?
B4 Rh3 B7 80.2(3) ?
B4 Rh3 B8 47.4(3) ?
B7 Rh3 B8 47.1(3) ?
Rh3 P1 C11 108.6(2) ?
Rh3 P1 C21 119.6(2) ?
Rh3 P1 C31 119.0(2) ?
C11 P1 C21 103.5(3) ?
C11 P1 C31 103.1(3) ?
C21 P1 C31 100.9(3) ?
Rh3 P2 C41 114.1(3) ?
Rh3 P2 C51 122.2(2) ?
Rh3 P2 C61 112.3(2) ?
C41 P2 C51 96.2(3) ?
C41 P2 C61 104.6(3) ?
C51 P2 C61 105.1(3) ?
Rh3 C1 C2 68.6(3) ?
Rh3 C1 B4 70.7(3) ?
Rh3 C1 B5 127.5(4) ?
Rh3 C1 B6 127.4(5) ?
C2 C1 B4 113.0(5) ?
C2 C1 B5 110.7(5) ?
C2 C1 B6 61.4(4) ?
B4 C1 B5 61.7(4) ?
B4 C1 B6 114.9(5) ?
B5 C1 B6 62.6(5) ?
Rh3 C2 C1 68.4(3) ?
Rh3 C2 B6 128.4(5) ?
Rh3 C2 B7 67.4(3) ?
Rh3 C2 B11 127.2(5) ?
C1 C2 B6 62.5(4) ?
C1 C2 B7 111.1(5) ?
C1 C2 B11 110.6(6) ?
B6 C2 B7 116.6(6) ?
B6 C2 B11 61.9(5) ?
B7 C2 B11 64.5(4) ?
Rh3 B4 C1 64.6(3) ?
Rh3 B4 B5 119.5(5) ?
Rh3 B4 B8 65.5(3) ?
Rh3 B4 B9 119.5(5) ?
C1 B4 B5 58.9(4) ?
C1 B4 B8 103.8(6) ?
C1 B4 B9 105.1(6) ?
B5 B4 B8 108.4(6) ?
B5 B4 B9 61.0(5) ?
B8 B4 B9 59.8(4) ?
C1 B5 B4 59.4(4) ?
C1 B5 B6 59.2(4) ?
C1 B5 B9 104.2(5) ?
C1 B5 B10 105.1(6) ?
B4 B5 B6 110.2(6) ?
B4 B5 B9 59.3(5) ?
B4 B5 B10 109.2(6) ?
B6 B5 B9 109.7(6) ?
B6 B5 B10 60.8(5) ?
B9 B5 B10 61.0(5) ?
C1 B6 C2 56.1(4) ?
C1 B6 B5 58.2(4) ?
C1 B6 B10 103.6(6) ?
C1 B6 B11 102.7(6) ?
C2 B6 B5 103.1(6) ?
C2 B6 B10 103.2(6) ?
C2 B6 B11 58.2(5) ?
B5 B6 B10 59.8(5) ?
B5 B6 B11 105.8(6) ?
B10 B6 B11 58.5(5) ?
Rh3 B7 C2 66.6(3) ?
Rh3 B7 B8 68.1(3) ?
Rh3 B7 B11 119.3(5) ?
Rh3 B7 B12 121.9(5) ?
C2 B7 B11 56.5(4) ?
C2 B7 B8 105.5(5) ?
C2 B7 B12 103.2(6) ?
B8 B7 B11 106.9(6) ?
B8 B7 B12 59.9(5) ?
B11 B7 B12 59.3(5) ?
Rh3 B8 B4 67.2(3) ?
Rh3 B8 B7 64.8(3) ?
Rh3 B8 B9 119.0(5) ?
Rh3 B8 B12 118.4(5) ?
B4 B8 B7 106.5(5) ?
B4 B8 B9 57.6(4) ?
B4 B8 B12 105.7(6) ?
B7 B8 B9 107.3(6) ?
B7 B8 B12 59.4(5) ?
B9 B8 B12 60.5(5) ?
B4 B9 B5 59.8(5) ?
B4 B9 B8 62.6(5) ?
B5 B9 B8 109.7(6) ?
B4 B9 B10 108.7(6) ?
B4 B9 B12 108.9(6) ?
B5 B9 B10 59.9(5) ?
B5 B9 B12 107.1(6) ?
B8 B9 B10 108.7(6) ?
B8 B9 B12 59.5(5) ?
B10 B9 B12 59.6(5) ?
B5 B10 B6 59.4(5) ?
B5 B10 B9 59.2(5) ?
B5 B10 B11 105.8(6) ?
B5 B10 B12 106.8(6) ?
B6 B10 B9 107.1(6) ?
B6 B10 B11 58.9(5) ?
B6 B10 B12 107.6(6) ?
B9 B10 B11 107.3(6) ?
B9 B10 B12 59.9(5) ?
B11 B10 B12 60.4(5) ?
C2 B11 B6 59.9(5) ?
C2 B11 B7 59.0(4) ?
C2 B11 B10 107.6(6) ?
C2 B11 B12 105.0(6) ?
B6 B11 B7 110.3(6) ?
B6 B11 B10 62.6(5) ?
B6 B11 B12 111.3(7) ?
B7 B11 B10 109.6(6) ?
B7 B11 B12 59.0(4) ?
B10 B11 B12 61.4(5) ?
B7 B12 B8 60.7(4) ?
B7 B12 B9 107.9(6) ?
B7 B12 B10 109.2(6) ?
B7 B12 B11 61.7(5) ?
B8 B12 B9 60.0(5) ?
B8 B12 B10 109.8(6) ?
B8 B12 B11 109.4(6) ?
B9 B12 B10 60.5(5) ?
B9 B12 B11 106.1(6) ?
B10 B12 B11 58.2(5) ?
P1 C11 C12 121.1(6) ?
P1 C11 C16 120.9(6) ?
C12 C11 C16 117.9(7) ?
C13 C12 C11 120.2(8) ?
C14 C13 C12 120.8(9) ?
C13 C14 C15 120.7(9) ?
C14 C15 C16 119.4(9) ?
C15 C16 C11 120.8(8) ?
P1 C21 C26 118.4(6) ?
P1 C21 C22 121.8(6) ?
C22 C21 C26 119.8(7) ?
C23 C22 C21 119.4(8) ?
C24 C23 C22 122.0(8) ?
C23 C24 C25 117.7(8) ?
C26 C25 C24 121.3(8) ?
C21 C26 C25 119.7(8) ?
P1 C31 C36 121.2(6) ?
P1 C31 C32 121.8(6) ?
C32 C31 C36 117.0(7) ?
C33 C32 C31 122.5(8) ?
C32 C33 C34 120.1(8) ?
C35 C34 C33 117.4(8) ?
C34 C35 C36 122.7(9) ?
C31 C36 C35 120.3(8) ?
P2 C41 C42 124.3(6) ?
P2 C41 C46 117.9(6) ?
C42 C41 C46 117.7(7) ?
C43 C42 C41 120.7(8) ?
C44 C43 C42 121.3(9) ?
C45 C44 C43 119.0(8) ?
C44 C45 C46 120.2(9) ?
C45 C46 C41 121.0(8) ?
P2 C51 C56 123.1(6) ?
P2 C51 C52 116.5(6) ?
C52 C51 C56 119.9(7) ?
C53 C52 C51 118.7(7) ?
C54 C53 C52 121.8(8) ?
C55 C54 C53 119.4(8) ?
C54 C55 C56 119.1(8) ?
C51 C56 C55 121.0(8) ?
P2 C61 C62 122.8(6) ?
P2 C61 C66 119.0(6) ?
C62 C61 C66 118.0(7) ?
C63 C62 C61 122.4(8) ?
C62 C63 C64 119.5(8) ?
C65 C64 C63 118.6(8) ?
C64 C65 C66 121.3(8) ?
C61 C66 C65 120.2(8) ?

loop_
_geom_bond_atom_site_label_1
_geom_bond_atom_site_label_2
_geom_bond_distance
_geom_bond_publ_flag
Rh3 Cl1 2.423(2) yes
Rh3 P1 2.383(2) yes
Rh3 P2 2.373(2) yes
Rh3 C1 2.190(6) yes
Rh3 C2 2.191(6) yes
Rh3 B4 2.289(8) yes
Rh3 B7 2.203(8) yes
Rh3 B8 2.259(7) yes
P1 C11 1.849(7) yes
P1 C21 1.852(7) yes
P1 C31 1.822(7) yes
P2 C41 1.842(7) yes
P2 C51 1.858(7) yes
P2 C61 1.818(7) yes
C1 C2 1.606(9) yes
C1 B4 1.706(10) yes
C1 B5 1.698(9) yes
C1 B6 1.716(11) yes
C2 B6 1.698(11) yes
C2 B7 1.717(10) yes
C2 B11 1.670(11) yes
B4 B5 1.745(11) yes
B4 B8 1.827(10) yes
B4 B9 1.736(11) yes
B5 B6 1.773(12) yes
B5 B9 1.766(11) yes
B5 B10 1.779(12) yes
B6 B10 1.797(12) yes
B6 B11 1.733(12) yes
B7 B8 1.784(11) yes
B7 B11 1.808(12) yes
B7 B12 1.760(11) yes
B8 B9 1.779(11) yes
B8 B12 1.770(11) yes
B9 B10 1.798(12) yes
B9 B12 1.788(12) yes
B10 B11 1.727(12) yes
B10 B12 1.783(12) yes
B11 B12 1.766(12) yes
C11 C12 1.385(9) ?
C11 C16 1.398(10) ?
C12 C13 1.379(10) ?
C13 C14 1.352(11) ?
C14 C15 1.362(12) ?
C15 C16 1.384(10) ?
C21 C22 1.390(9) ?
C21 C26 1.371(9) ?
C22 C23 1.383(10) ?
C23 C24 1.367(11) ?
C24 C25 1.396(11) ?
C25 C26 1.386(10) ?
C31 C32 1.390(9) ?
C31 C36 1.368(9) ?
C32 C33 1.372(9) ?
C33 C34 1.380(11) ?
C34 C35 1.364(12) ?
C35 C36 1.384(10) ?
C41 C42 1.372(9) ?
C41 C46 1.393(10) ?
C42 C43 1.372(10) ?
C43 C44 1.367(11) ?
C44 C45 1.362(11) ?
C45 C46 1.379(11) ?
C51 C52 1.387(9) ?
C51 C56 1.364(10) ?
C52 C53 1.383(10) ?
C53 C54 1.377(11) ?
C54 C55 1.371(11) ?
C55 C56 1.405(10) ?
C61 C62 1.371(10) ?
C61 C66 1.383(9) ?
C62 C63 1.369(10) ?
C63 C64 1.412(12) ?
C64 C65 1.347(11) ?
C65 C66 1.405(10) ?

loop_
_geom_torsion_atom_site_label_1
_geom_torsion_atom_site_label_2
_geom_torsion_atom_site_label_3
_geom_torsion_atom_site_label_4
_geom_torsion
C1 Rh3 P1 C31 -117.8(4)
C2 Rh3 P1 C31 -102.6(3)
B7 Rh3 P1 C31 -60.5(3)
B8 Rh3 P1 C31 -21.7(3)
B4 Rh3 P1 C31 -20.1(7)
P2 Rh3 P1 C31 76.3(3)
Cl1 Rh3 P1 C31 165.7(3)
C1 Rh3 P1 C11 -0.4(4)
C2 Rh3 P1 C11 14.8(3)
B7 Rh3 P1 C11 56.8(3)
B8 Rh3 P1 C11 95.7(3)
B4 Rh3 P1 C11 97.2(7)
P2 Rh3 P1 C11 -166.4(3)
Cl1 Rh3 P1 C11 -77.0(3)
C1 Rh3 P1 C21 117.9(4)
C2 Rh3 P1 C21 133.1(3)
B7 Rh3 P1 C21 175.1(4)
B8 Rh3 P1 C21 -146.0(4)
B4 Rh3 P1 C21 -144.5(7)
P2 Rh3 P1 C21 -48.1(3)
Cl1 Rh3 P1 C21 41.3(3)
C1 Rh3 P2 C61 93.9(3)
C2 Rh3 P2 C61 81.5(6)
B7 Rh3 P2 C61 -5.9(5)
B8 Rh3 P2 C61 16.0(4)
B4 Rh3 P2 C61 62.3(3)
P1 Rh3 P2 C61 -95.5(3)
Cl1 Rh3 P2 C61 178.7(3)
C1 Rh3 P2 C41 -24.9(3)
C2 Rh3 P2 C41 -37.3(5)
B7 Rh3 P2 C41 -124.7(4)
B8 Rh3 P2 C41 -102.8(3)
B4 Rh3 P2 C41 -56.5(3)
P1 Rh3 P2 C41 145.7(2)
Cl1 Rh3 P2 C41 59.9(2)
C1 Rh3 P2 C51 -139.9(3)
C2 Rh3 P2 C51 -152.2(5)
B7 Rh3 P2 C51 120.4(4)
B8 Rh3 P2 C51 142.2(3)
B4 Rh3 P2 C51 -171.5(3)
P1 Rh3 P2 C51 30.8(3)
Cl1 Rh3 P2 C51 -55.0(3)
B7 Rh3 C1 C2 -36.8(4)
B8 Rh3 C1 C2 -85.1(4)
B4 Rh3 C1 C2 -125.7(5)
P2 Rh3 C1 C2 -173.4(3)
P1 Rh3 C1 C2 22.1(5)
Cl1 Rh3 C1 C2 98.8(3)
C2 Rh3 C1 B5 100.3(7)
B7 Rh3 C1 B5 63.5(6)
B8 Rh3 C1 B5 15.1(6)
B4 Rh3 C1 B5 -25.4(6)
P2 Rh3 C1 B5 -73.2(6)
P1 Rh3 C1 B5 122.3(5)
Cl1 Rh3 C1 B5 -160.9(6)
C2 Rh3 C1 B4 125.7(5)
B7 Rh3 C1 B4 88.9(4)
B8 Rh3 C1 B4 40.5(4)
P2 Rh3 C1 B4 -47.8(4)
P1 Rh3 C1 B4 147.7(3)
Cl1 Rh3 C1 B4 -135.5(3)
C2 Rh3 C1 B6 18.5(5)
B7 Rh3 C1 B6 -18.2(6)
B8 Rh3 C1 B6 -66.6(6)
B4 Rh3 C1 B6 -107.1(7)
P2 Rh3 C1 B6 -154.9(5)
P1 Rh3 C1 B6 40.6(7)
Cl1 Rh3 C1 B6 117.3(5)
B5 C1 C2 B11 -0.4(7)
B4 C1 C2 B11 66.6(7)
B6 C1 C2 B11 -40.2(6)
Rh3 C1 C2 B11 123.1(5)
B5 C1 C2 B6 39.8(5)
B4 C1 C2 B6 106.9(6)
Rh3 C1 C2 B6 163.3(4)
B5 C1 C2 B7 -70.0(7)
B4 C1 C2 B7 -3.0(7)
B6 C1 C2 B7 -109.9(6)
Rh3 C1 C2 B7 53.4(4)
B5 C1 C2 Rh3 -123.5(5)
B4 C1 C2 Rh3 -56.4(4)
B6 C1 C2 Rh3 -163.3(4)
B7 Rh3 C2 C1 125.8(5)
B8 Rh3 C2 C1 84.8(4)
B4 Rh3 C2 C1 36.1(3)
P2 Rh3 C2 C1 16.4(7)
P1 Rh3 C2 C1 -166.7(3)
Cl1 Rh3 C2 C1 -80.4(3)
C1 Rh3 C2 B11 -100.1(7)
B7 Rh3 C2 B11 25.6(6)
B8 Rh3 C2 B11 -15.4(6)
B4 Rh3 C2 B11 -64.1(6)
P2 Rh3 C2 B11 -83.8(7)
P1 Rh3 C2 B11 93.2(6)
Cl1 Rh3 C2 B11 179.5(6)
C1 Rh3 C2 B6 -19.0(5)
B7 Rh3 C2 B6 106.8(7)
B8 Rh3 C2 B6 65.8(6)
B4 Rh3 C2 B6 17.1(6)
P2 Rh3 C2 B6 -2.6(9)
P1 Rh3 C2 B6 174.4(5)
Cl1 Rh3 C2 B6 -99.3(5)
C1 Rh3 C2 B7 -125.8(5)
B8 Rh3 C2 B7 -41.0(4)
B4 Rh3 C2 B7 -89.7(4)
P2 Rh3 C2 B7 -109.4(5)
P1 Rh3 C2 B7 67.6(4)
Cl1 Rh3 C2 B7 153.9(4)
C2 C1 B4 B9 -60.6(7)
B5 C1 B4 B9 41.4(5)
B6 C1 B4 B9 7.3(7)
Rh3 C1 B4 B9 -115.8(5)
C2 C1 B4 B5 -102.0(6)
B6 C1 B4 B5 -34.1(6)
Rh3 C1 B4 B5 -157.3(5)
C2 C1 B4 B8 1.4(7)
B5 C1 B4 B8 103.4(6)
B6 C1 B4 B8 69.3(7)
Rh3 C1 B4 B8 -53.9(4)
C2 C1 B4 Rh3 55.3(4)
B5 C1 B4 Rh3 157.3(5)
B6 C1 B4 Rh3 123.2(5)
C2 Rh3 B4 C1 -34.8(3)
B7 Rh3 B4 C1 -81.7(4)
B8 Rh3 B4 C1 -120.5(5)
P2 Rh3 B4 C1 138.1(3)
P1 Rh3 B4 C1 -122.4(5)
Cl1 Rh3 B4 C1 51.1(4)
C1 Rh3 B4 B9 93.6(7)
C2 Rh3 B4 B9 58.8(6)
B7 Rh3 B4 B9 11.9(6)
B8 Rh3 B4 B9 -26.8(5)
P2 Rh3 B4 B9 -128.3(6)
P1 Rh3 B4 B9 -28.8(10)
Cl1 Rh3 B4 B9 144.8(5)
C1 Rh3 B4 B5 22.3(5)
C2 Rh3 B4 B5 -12.5(5)
B7 Rh3 B4 B5 -59.3(5)
B8 Rh3 B4 B5 -98.1(6)
P2 Rh3 B4 B5 160.4(5)
P1 Rh3 B4 B5 -100.1(7)
Cl1 Rh3 B4 B5 73.5(6)
C1 Rh3 B4 B8 120.5(5)
C2 Rh3 B4 B8 85.6(4)
B7 Rh3 B4 B8 38.8(4)
P2 Rh3 B4 B8 -101.5(4)
P1 Rh3 B4 B8 -2.0(8)
Cl1 Rh3 B4 B8 171.6(3)
C2 C1 B5 B4 105.7(6)
B6 C1 B5 B4 145.1(6)
Rh3 C1 B5 B4 27.4(6)
C2 C1 B5 B9 65.3(7)
B4 C1 B5 B9 -40.4(5)
B6 C1 B5 B9 104.7(6)
Rh3 C1 B5 B9 -13.0(8)
C2 C1 B5 B6 -39.3(5)
B4 C1 B5 B6 -145.1(6)
Rh3 C1 B5 B6 -117.7(6)
C2 C1 B5 B10 2.1(7)
B4 C1 B5 B10 -103.6(6)
B6 C1 B5 B10 41.4(5)
Rh3 C1 B5 B10 -76.3(7)
B9 B4 B5 C1 -133.1(6)
B8 B4 B5 C1 -95.3(6)
Rh3 B4 B5 C1 -23.6(5)
C1 B4 B5 B9 133.1(6)
B8 B4 B5 B9 37.8(5)
Rh3 B4 B5 B9 109.4(6)
C1 B4 B5 B6 31.6(5)
B9 B4 B5 B6 -101.4(7)
B8 B4 B5 B6 -63.7(7)
Rh3 B4 B5 B6 8.0(8)
C1 B4 B5 B10 96.6(6)
B9 B4 B5 B10 -36.4(6)
B8 B4 B5 B10 1.3(8)
Rh3 B4 B5 B10 73.0(7)
B11 C2 B6 C1 136.8(6)
B7 C2 B6 C1 101.2(6)
Rh3 C2 B6 C1 19.9(5)
C1 C2 B6 B11 -136.8(6)
B7 C2 B6 B11 -35.6(6)
Rh3 C2 B6 B11 -116.8(6)
C1 C2 B6 B5 -36.1(5)
B11 C2 B6 B5 100.7(6)
B7 C2 B6 B5 65.1(7)
Rh3 C2 B6 B5 -16.2(8)
C1 C2 B6 B10 -97.7(6)
B11 C2 B6 B10 39.1(5)
B7 C2 B6 B10 3.5(8)
Rh3 C2 B6 B10 -77.7(7)
B5 C1 B6 C2 -137.5(6)
B4 C1 B6 C2 -103.8(6)
Rh3 C1 B6 C2 -19.7(5)
C2 C1 B6 B11 36.7(5)
B5 C1 B6 B11 -100.9(6)
B4 C1 B6 B11 -67.1(7)
Rh3 C1 B6 B11 17.0(8)
C2 C1 B6 B5 137.5(6)
B4 C1 B6 B5 33.8(6)
Rh3 C1 B6 B5 117.9(6)
C2 C1 B6 B10 97.0(6)
B5 C1 B6 B10 -40.6(5)
B4 C1 B6 B10 -6.8(7)
Rh3 C1 B6 B10 77.3(7)
C1 B5 B6 C2 35.1(5)
B4 B5 B6 C2 3.4(7)
B9 B5 B6 C2 -60.0(7)
B10 B5 B6 C2 -97.8(6)
B4 B5 B6 C1 -31.7(5)
B9 B5 B6 C1 -95.2(6)
B10 B5 B6 C1 -133.0(6)
C1 B5 B6 B11 95.4(6)
B4 B5 B6 B11 63.7(7)
B9 B5 B6 B11 0.2(8)
B10 B5 B6 B11 -37.6(6)
C1 B5 B6 B10 133.0(6)
B4 B5 B6 B10 101.3(6)
B9 B5 B6 B10 37.8(6)
C1 C2 B7 B12 65.3(6)
B11 C2 B7 B12 -38.3(5)
B6 C2 B7 B12 -3.6(8)
Rh3 C2 B7 B12 119.3(5)
C1 C2 B7 B8 3.3(7)
B11 C2 B7 B8 -100.3(6)
B6 C2 B7 B8 -65.6(7)
Rh3 C2 B7 B8 57.3(4)
C1 C2 B7 B11 103.6(6)
B6 C2 B7 B11 34.7(6)
Rh3 C2 B7 B11 157.6(5)
C1 C2 B7 Rh3 -54.0(4)
B11 C2 B7 Rh3 -157.6(5)
B6 C2 B7 Rh3 -122.9(5)
C1 Rh3 B7 C2 34.6(3)
B8 Rh3 B7 C2 119.1(5)
B4 Rh3 B7 C2 80.1(4)
P2 Rh3 B7 C2 149.6(3)
P1 Rh3 B7 C2 -114.3(3)
Cl1 Rh3 B7 C2 -36.7(5)
C1 Rh3 B7 B12 -56.9(6)
C2 Rh3 B7 B12 -91.4(6)
B8 Rh3 B7 B12 27.7(5)
B4 Rh3 B7 B12 -11.3(6)
P2 Rh3 B7 B12 58.1(7)
P1 Rh3 B7 B12 154.3(6)
Cl1 Rh3 B7 B12 -128.1(5)
C1 Rh3 B7 B8 -84.5(4)
C2 Rh3 B7 B8 -119.1(5)
B4 Rh3 B7 B8 -39.0(4)
P2 Rh3 B7 B8 30.5(5)
P1 Rh3 B7 B8 126.6(3)
Cl1 Rh3 B7 B8 -155.8(3)
C1 Rh3 B7 B11 13.2(5)
C2 Rh3 B7 B11 -21.4(5)
B8 Rh3 B7 B11 97.7(7)
B4 Rh3 B7 B11 58.8(6)
P2 Rh3 B7 B11 128.2(5)
P1 Rh3 B7 B11 -135.7(5)
Cl1 Rh3 B7 B11 -58.1(7)
C2 B7 B8 B12 96.6(6)
B11 B7 B8 B12 37.5(5)
Rh3 B7 B8 B12 152.9(5)
C2 B7 B8 B9 58.1(6)
B12 B7 B8 B9 -38.4(5)
B11 B7 B8 B9 -0.9(7)
Rh3 B7 B8 B9 114.5(5)
C2 B7 B8 B4 -2.3(7)
B12 B7 B8 B4 -98.8(6)
B11 B7 B8 B4 -61.3(6)
Rh3 B7 B8 B4 54.1(4)
C2 B7 B8 Rh3 -56.3(4)
B12 B7 B8 Rh3 -152.9(5)
B11 B7 B8 Rh3 -115.4(5)
C1 B4 B8 B12 -61.4(6)
B9 B4 B8 B12 38.2(6)
Rh3 B4 B8 B12 -114.7(5)
C1 B4 B8 B9 -99.7(6)
B5 B4 B8 B9 -38.3(6)
Rh3 B4 B8 B9 -153.0(5)
C1 B4 B8 B7 0.6(7)
B9 B4 B8 B7 100.3(6)
B5 B4 B8 B7 62.1(7)
Rh3 B4 B8 B7 -52.6(4)
C1 B4 B8 Rh3 53.3(4)
B9 B4 B8 Rh3 153.0(5)
B5 B4 B8 Rh3 114.7(5)
C1 Rh3 B8 B12 57.7(5)
C2 Rh3 B8 B12 13.6(5)
B7 Rh3 B8 B12 -26.5(5)
B4 Rh3 B8 B12 96.1(6)
P2 Rh3 B8 B12 173.7(5)
P1 Rh3 B8 B12 -84.7(5)
Cl1 Rh3 B8 B12 70.6(9)
C1 Rh3 B8 B9 -12.4(5)
C2 Rh3 B8 B9 -56.5(5)
B7 Rh3 B8 B9 -96.6(7)
B4 Rh3 B8 B9 26.0(5)
P2 Rh3 B8 B9 103.6(5)
P1 Rh3 B8 B9 -154.8(5)
Cl1 Rh3 B8 B9 0.5(11)
C1 Rh3 B8 B7 84.2(4)
C2 Rh3 B8 B7 40.1(4)
B4 Rh3 B8 B7 122.6(5)
P2 Rh3 B8 B7 -159.8(3)
P1 Rh3 B8 B7 -58.2(4)
Cl1 Rh3 B8 B7 97.1(7)
C1 Rh3 B8 B4 -38.4(4)
C2 Rh3 B8 B4 -82.6(4)
B7 Rh3 B8 B4 -122.6(5)
P2 Rh3 B8 B4 77.6(4)
P1 Rh3 B8 B4 179.2(3)
Cl1 Rh3 B8 B4 -25.5(9)
C1 B4 B9 B5 -40.4(5)
B8 B4 B9 B5 -137.8(6)
Rh3 B4 B9 B5 -109.4(6)
C1 B4 B9 B8 97.4(6)
B5 B4 B9 B8 137.8(6)
Rh3 B4 B9 B8 28.4(5)
C1 B4 B9 B12 58.8(7)
B5 B4 B9 B12 99.2(7)
B8 B4 B9 B12 -38.6(6)
Rh3 B4 B9 B12 -10.2(8)
C1 B4 B9 B10 -4.6(7)
B5 B4 B9 B10 35.8(6)
B8 B4 B9 B10 -101.9(7)
Rh3 B4 B9 B10 -73.6(7)
C1 B5 B9 B4 40.4(5)
B6 B5 B9 B4 102.4(6)
B10 B5 B9 B4 140.1(6)
C1 B5 B9 B8 1.1(8)
B4 B5 B9 B8 -39.3(6)
B6 B5 B9 B8 63.1(8)
B10 B5 B9 B8 100.8(7)
C1 B5 B9 B12 -61.9(7)
B4 B5 B9 B12 -102.3(7)
B6 B5 B9 B12 0.1(8)
B10 B5 B9 B12 37.8(6)
C1 B5 B9 B10 -99.7(6)
B4 B5 B9 B10 -140.1(6)
B6 B5 B9 B10 -37.7(6)
B12 B8 B9 B4 -136.8(6)
B7 B8 B9 B4 -98.9(6)
Rh3 B8 B9 B4 -28.6(5)
B12 B8 B9 B5 -98.8(7)
B7 B8 B9 B5 -60.8(7)
B4 B8 B9 B5 38.0(6)
Rh3 B8 B9 B5 9.4(8)
B7 B8 B9 B12 37.9(5)
B4 B8 B9 B12 136.8(6)
Rh3 B8 B9 B12 108.2(6)
B12 B8 B9 B10 -35.0(6)
B7 B8 B9 B10 2.9(7)
B4 B8 B9 B10 101.8(6)
Rh3 B8 B9 B10 73.2(7)
C1 B5 B10 B11 -2.9(7)
B4 B5 B10 B11 -65.3(7)
B9 B5 B10 B11 -101.0(6)
B6 B5 B10 B11 37.7(6)
C1 B5 B10 B12 60.2(7)
B4 B5 B10 B12 -2.1(8)
B9 B5 B10 B12 -37.8(6)
B6 B5 B10 B12 100.9(7)
C1 B5 B10 B6 -40.6(5)
B4 B5 B10 B6 -103.0(6)
B9 B5 B10 B6 -138.7(6)
C1 B5 B10 B9 98.1(6)
B4 B5 B10 B9 35.7(6)
B6 B5 B10 B9 138.7(6)
C2 B6 B10 B11 -38.9(5)
C1 B6 B10 B11 -96.8(6)
B5 B6 B10 B11 -136.6(6)
C2 B6 B10 B5 97.6(6)
C1 B6 B10 B5 39.8(5)
B11 B6 B10 B5 136.6(6)
C2 B6 B10 B12 -1.8(8)
C1 B6 B10 B12 -59.6(7)
B11 B6 B10 B12 37.1(6)
B5 B6 B10 B12 -99.4(6)
C2 B6 B10 B9 61.3(7)
C1 B6 B10 B9 3.4(7)
B11 B6 B10 B9 100.2(7)
B5 B6 B10 B9 -36.4(5)
B4 B9 B10 B11 62.6(7)
B5 B9 B10 B11 98.4(6)
B8 B9 B10 B11 -3.9(8)
B12 B9 B10 B11 -38.8(6)
B4 B9 B10 B5 -35.8(5)
B8 B9 B10 B5 -102.3(6)
B12 B9 B10 B5 -137.3(6)
B4 B9 B10 B12 101.5(7)
B5 B9 B10 B12 137.3(6)
B8 B9 B10 B12 34.9(5)
B4 B9 B10 B6 0.7(8)
B5 B9 B10 B6 36.5(5)
B8 B9 B10 B6 -65.8(7)
B12 B9 B10 B6 -100.8(6)
C1 C2 B11 B10 -1.6(8)
B6 C2 B11 B10 -42.1(6)
B7 C2 B11 B10 102.7(6)
Rh3 C2 B11 B10 76.5(7)
C1 C2 B11 B6 40.5(6)
B7 C2 B11 B6 144.8(6)
Rh3 C2 B11 B6 118.6(6)
C1 C2 B11 B12 -65.8(7)
B6 C2 B11 B12 -106.3(7)
B7 C2 B11 B12 38.5(5)
Rh3 C2 B11 B12 12.3(8)
C1 C2 B11 B7 -104.3(6)
B6 C2 B11 B7 -144.8(6)
Rh3 C2 B11 B7 -26.2(6)
B5 B10 B11 C2 2.8(8)
B12 B10 B11 C2 -97.8(6)
B6 B10 B11 C2 40.7(6)
B9 B10 B11 C2 -59.2(7)
B5 B10 B11 B6 -38.0(6)
B12 B10 B11 B6 -138.6(7)
B9 B10 B11 B6 -99.9(6)
B5 B10 B11 B12 100.6(6)
B6 B10 B11 B12 138.6(7)
B9 B10 B11 B12 38.6(6)
B5 B10 B11 B7 65.3(7)
B12 B10 B11 B7 -35.2(5)
B6 B10 B11 B7 103.3(7)
B9 B10 B11 B7 3.4(8)
C1 B6 B11 C2 -35.7(5)
B5 B6 B11 C2 -95.9(6)
B10 B6 B11 C2 -134.0(6)
C2 B6 B11 B10 134.0(6)
C1 B6 B11 B10 98.3(6)
B5 B6 B11 B10 38.1(6)
C2 B6 B11 B12 95.4(7)
C1 B6 B11 B12 59.7(7)
B5 B6 B11 B12 -0.5(8)
B10 B6 B11 B12 -38.6(6)
C2 B6 B11 B7 31.8(5)
C1 B6 B11 B7 -3.9(8)
B5 B6 B11 B7 -64.1(7)
B10 B6 B11 B7 -102.2(7)
B12 B7 B11 C2 135.4(6)
B8 B7 B11 C2 97.6(6)
Rh3 B7 B11 C2 23.7(5)
C2 B7 B11 B10 -99.2(7)
B12 B7 B11 B10 36.2(6)
B8 B7 B11 B10 -1.6(7)
Rh3 B7 B11 B10 -75.5(7)
C2 B7 B11 B6 -32.1(6)
B12 B7 B11 B6 103.3(7)
B8 B7 B11 B6 65.5(7)
Rh3 B7 B11 B6 -8.4(8)
C2 B7 B11 B12 -135.4(6)
B8 B7 B11 B12 -37.8(5)
Rh3 B7 B11 B12 -111.8(6)
C2 B7 B12 B11 36.9(5)
B8 B7 B12 B11 137.3(6)
Rh3 B7 B12 B11 107.5(6)
C2 B7 B12 B8 -100.4(6)
B11 B7 B12 B8 -137.3(6)
Rh3 B7 B12 B8 -29.9(5)
C2 B7 B12 B10 2.1(7)
B8 B7 B12 B10 102.5(6)
B11 B7 B12 B10 -34.8(6)
Rh3 B7 B12 B10 72.7(7)
C2 B7 B12 B9 -62.0(7)
B8 B7 B12 B9 38.3(5)
B11 B7 B12 B9 -99.0(6)
Rh3 B7 B12 B9 8.5(8)
C2 B11 B12 B7 -38.5(5)
B10 B11 B12 B7 -140.6(6)
B6 B11 B12 B7 -101.5(7)
C2 B11 B12 B8 0.3(8)
B10 B11 B12 B8 -101.8(7)
B6 B11 B12 B8 -62.7(8)
B7 B11 B12 B8 38.8(5)
C2 B11 B12 B10 102.1(6)
B6 B11 B12 B10 39.1(6)
B7 B11 B12 B10 140.6(6)
C2 B11 B12 B9 63.5(7)
B10 B11 B12 B9 -38.6(6)
B6 B11 B12 B9 0.5(8)
B7 B11 B12 B9 102.0(6)
B9 B8 B12 B7 137.0(6)
B4 B8 B12 B7 100.2(6)
Rh3 B8 B12 B7 28.0(5)
B9 B8 B12 B11 97.8(6)
B7 B8 B12 B11 -39.3(6)
B4 B8 B12 B11 60.9(7)
Rh3 B8 B12 B11 -11.3(8)
B9 B8 B12 B10 35.6(6)
B7 B8 B12 B10 -101.5(7)
B4 B8 B12 B10 -1.3(8)
Rh3 B8 B12 B10 -73.5(7)
B7 B8 B12 B9 -137.0(6)
B4 B8 B12 B9 -36.9(5)
Rh3 B8 B12 B9 -109.1(6)
B11 B10 B12 B7 36.2(6)
B5 B10 B12 B7 -62.7(8)
B6 B10 B12 B7 -0.2(8)
B9 B10 B12 B7 -100.2(7)
B5 B10 B12 B11 -99.0(7)
B6 B10 B12 B11 -36.5(6)
B9 B10 B12 B11 -136.5(7)
B11 B10 B12 B8 101.1(7)
B5 B10 B12 B8 2.1(8)
B6 B10 B12 B8 64.6(8)
B9 B10 B12 B8 -35.4(6)
B11 B10 B12 B9 136.5(7)
B5 B10 B12 B9 37.5(6)
B6 B10 B12 B9 100.0(6)
B4 B9 B12 B7 1.3(8)
B5 B9 B12 B7 64.5(7)
B8 B9 B12 B7 -38.7(5)
B10 B9 B12 B7 102.4(7)
B4 B9 B12 B11 -63.5(7)
B5 B9 B12 B11 -0.4(8)
B8 B9 B12 B11 -103.5(6)
B10 B9 B12 B11 37.5(6)
B4 B9 B12 B8 40.0(6)
B5 B9 B12 B8 103.1(6)
B10 B9 B12 B8 141.0(6)
B4 B9 B12 B10 -101.0(7)
B5 B9 B12 B10 -37.9(6)
B8 B9 B12 B10 -141.0(6)
C31 P1 C11 C12 -176.1(6)
C21 P1 C11 C12 -71.3(7)
Rh3 P1 C11 C12 56.8(6)
C31 P1 C11 C16 6.2(7)
C21 P1 C11 C16 111.0(6)
Rh3 P1 C11 C16 -120.9(6)
C16 C11 C12 C13 -1.9(11)
P1 C11 C12 C13 -179.6(6)
C11 C12 C13 C14 -1.3(12)
C12 C13 C14 C15 4.3(13)
C13 C14 C15 C16 -4.0(14)
C14 C15 C16 C11 0.7(13)
C12 C11 C16 C15 2.1(11)
P1 C11 C16 C15 179.9(6)
C31 P1 C21 C26 -32.7(6)
C11 P1 C21 C26 -139.2(6)
Rh3 P1 C21 C26 99.9(6)
C31 P1 C21 C22 149.3(6)
C11 P1 C21 C22 42.8(7)
Rh3 P1 C21 C22 -78.1(6)
C26 C21 C22 C23 2.9(11)
P1 C21 C22 C23 -179.2(6)
C21 C22 C23 C24 -1.1(12)
C22 C23 C24 C25 -0.9(13)
C23 C24 C25 C26 1.3(13)
C22 C21 C26 C25 -2.5(11)
P1 C21 C26 C25 179.5(6)
C24 C25 C26 C21 0.4(12)
C11 P1 C31 C36 61.4(7)
C21 P1 C31 C36 -45.4(7)
Rh3 P1 C31 C36 -178.4(5)
C11 P1 C31 C32 -116.1(6)
C21 P1 C31 C32 137.1(6)
Rh3 P1 C31 C32 4.1(7)
C36 C31 C32 C33 2.0(11)
P1 C31 C32 C33 179.6(6)
C31 C32 C33 C34 -2.2(12)
C32 C33 C34 C35 1.4(13)
C33 C34 C35 C36 -0.5(14)
C32 C31 C36 C35 -1.1(11)
P1 C31 C36 C35 -178.7(6)
C34 C35 C36 C31 0.4(13)
C61 P2 C41 C42 -135.3(6)
C51 P2 C41 C42 117.3(6)
Rh3 P2 C41 C42 -12.2(7)
C61 P2 C41 C46 48.2(7)
C51 P2 C41 C46 -59.2(7)
Rh3 P2 C41 C46 171.3(5)
C46 C41 C42 C43 0.4(11)
P2 C41 C42 C43 -176.0(6)
C41 C42 C43 C44 -1.1(12)
C42 C43 C44 C45 -0.3(13)
C43 C44 C45 C46 2.3(14)
C44 C45 C46 C41 -3.0(14)
C42 C41 C46 C45 1.6(12)
P2 C41 C46 C45 178.3(7)
C61 P2 C51 C56 1.6(7)
C41 P2 C51 C56 108.6(7)
Rh3 P2 C51 C56 -127.7(6)
C61 P2 C51 C52 -169.7(6)
C41 P2 C51 C52 -62.7(6)
Rh3 P2 C51 C52 61.0(6)
C56 C51 C52 C53 -1.1(11)
P2 C51 C52 C53 170.5(6)
C51 C52 C53 C54 0.7(12)
C52 C53 C54 C55 -0.7(13)
C53 C54 C55 C56 1.0(13)
C52 C51 C56 C55 1.5(12)
P2 C51 C56 C55 -169.6(6)
C54 C55 C56 C51 -1.4(13)
C41 P2 C61 C62 25.9(7)
C51 P2 C61 C62 126.7(7)
Rh3 P2 C61 C62 -98.3(7)
C41 P2 C61 C66 -159.4(6)
C51 P2 C61 C66 -58.6(7)
Rh3 P2 C61 C66 76.4(6)
C66 C61 C62 C63 1.5(12)
P2 C61 C62 C63 176.3(7)
C61 C62 C63 C64 -1.9(14)
C62 C63 C64 C65 2.7(15)
C63 C64 C65 C66 -3.2(14)
C62 C61 C66 C65 -1.9(11)
P2 C61 C66 C65 -176.9(6)
C64 C65 C66 C61 2.9(12)
